data_1532386
loop_
_publ_author_name
'Yamane, H.'
'Sasaki, S.'
'Kajiwara, T.'
'Kubota, S.'
'Shimada, M.'

_publ_section_title
;
 Synthesis and crystal structure analysis of Sr8 Cu3 In4 N5 and Sr0.53
 Ba0.47 Cu N
;
_journal_name_full 'Journal of Solid State Chemistry'
_journal_page_first 265
_journal_page_last 272
_journal_volume 170
_journal_year 2003
_chemical_formula_sum 'Ba0.47 Cu N Sr0.53'
_chemical_name_systematic 'Sr0.53 Ba0.47 Cu N'
_space_group_IT_number 57
_symmetry_space_group_name_Hall '-P 2c 2b'
_symmetry_space_group_name_H-M 'P b c m'
_cell_angle_alpha 90
_cell_angle_beta 90
_cell_angle_gamma 90
_cell_formula_units_Z 8
_cell_length_a 5.4763
_cell_length_b 9.2274
_cell_length_c 9.0772
_cell_volume 458.689
_citation_journal_id_ASTM JSSCBI
_cod_data_source_file Yamane_JSSCBI_2003_1472.cif
_cod_data_source_block Ba0.47Cu1N1Sr0.53
_cod_original_cell_volume 458.6891
_cod_original_formula_sum 'Ba0.47 Cu1 N1 Sr0.53'
_cod_database_code 1532386

loop_
_symmetry_equiv_pos_as_xyz
x,y,z
-x,-y,z+1/2
x,-y+1/2,-z
-x,y+1/2,-z+1/2
-x,-y,-z
x,y,-z-1/2
-x,y-1/2,z
x,-y-1/2,z-1/2

loop_
_atom_site_label
_atom_site_type_symbol
_atom_site_fract_x
_atom_site_fract_y
_atom_site_fract_z
_atom_site_occupancy
_atom_site_U_iso_or_equiv
N2 N-3 0 0 0 1 0.0
Ba1 Ba+2 0.24868 0.43263 0.25 0.297 0.0
Sr2 Sr+2 0.7225 0.25 0 0.365 0.0
Sr1 Sr+2 0.24868 0.43263 0.25 0.703 0.0
N1 N-3 0.4637 0.1695 0.25 1 0.0
Ba2 Ba+2 0.7225 0.25 0 0.635 0.0
Cu1 Cu+1 0.23531 0.08958 0.11379 1 0.0
